data_4307841
loop_
_publ_author_name
'Yanfei Qi'
'Yangguang Li'
'Chao Qin'
'Enbo Wang'
'Hua Jin'
'Dongrong Xiao'
'Xinglong Wang'
'Song Chang'

_publ_section_title
;
From Chain to Network: Design and Analysis of Novel Organic-Inorganic
Assemblies from Organically Functionalized Zinc-Substituted
Polyoxovanadates and Zinc Organoamine Subunits
;
_journal_name_full 'Inorganic Chemistry'
_journal_page_first 3217
_journal_page_last 3230
_journal_paper_doi 10.1021/ic062338l
_journal_volume 46
_journal_year 2007
_chemical_formula_sum 'C22 H54 As8 N10 O41 V12 Zn4'
_chemical_formula_weight 2586.84
_chemical_name_systematic
; 
 ? 
;
_space_group_IT_number 15
_symmetry_cell_setting monoclinic
_symmetry_space_group_name_Hall '-C 2yc'
_symmetry_space_group_name_H-M 'C 1 2/c 1'
_atom_sites_solution_hydrogens geom
_atom_sites_solution_primary direct
_atom_sites_solution_secondary difmap
_audit_creation_method SHELXL-97
_cell_angle_alpha 90.00
_cell_angle_beta 100.08(3)
_cell_angle_gamma 90.00
_cell_formula_units_Z 4
_cell_length_a 16.420(3)
_cell_length_b 18.624(4)
_cell_length_c 26.339(5)
_cell_measurement_reflns_used 29247
_cell_measurement_temperature 293(2)
_cell_measurement_theta_max 25.00
_cell_measurement_theta_min 3.14
_cell_volume 7930(3)
_computing_cell_refinement 'RAPID AUTO'
_computing_data_collection 'RAPID AUTO'
_computing_data_reduction 'RAPID AUTO'
_computing_molecular_graphics 'Bruker SHELXTL'
_computing_publication_material 'Bruker SHELXTL'
_computing_structure_refinement 'SHELXL-97 (Sheldrick, 1997)'
_computing_structure_solution 'SHELXS-97 (Sheldrick, 1990)'
_diffrn_ambient_temperature 293(2)
_diffrn_detector_area_resol_mean '100x100 microns'
_diffrn_measured_fraction_theta_full 0.986
_diffrn_measured_fraction_theta_max 0.986
_diffrn_measurement_device_type 'Rigaku R-AXIS RAPID IP'
_diffrn_measurement_method Oscillation
_diffrn_radiation_monochromator graphite
_diffrn_radiation_source 'Rotation anode'
_diffrn_radiation_type MoK\a
_diffrn_radiation_wavelength 0.71073
_diffrn_reflns_av_R_equivalents 0.0901
_diffrn_reflns_av_sigmaI/netI 0.0730
_diffrn_reflns_limit_h_max 19
_diffrn_reflns_limit_h_min -19
_diffrn_reflns_limit_k_max 22
_diffrn_reflns_limit_k_min -22
_diffrn_reflns_limit_l_max 31
_diffrn_reflns_limit_l_min -31
_diffrn_reflns_number 29247
_diffrn_reflns_theta_full 25.00
_diffrn_reflns_theta_max 25.00
_diffrn_reflns_theta_min 3.14
_diffrn_standards_decay_% 0
_diffrn_standards_interval_count 0
_diffrn_standards_interval_time .
_diffrn_standards_number 0
_exptl_absorpt_coefficient_mu 5.922
_exptl_absorpt_correction_T_max 0.4153
_exptl_absorpt_correction_T_min 0.3191
_exptl_absorpt_correction_type empirical
_exptl_absorpt_process_details 'ABSCOR by T.Higashi    8 March, 1995'
_exptl_crystal_colour brown
_exptl_crystal_density_diffrn 2.163
_exptl_crystal_density_method 'not measured'
_exptl_crystal_description block
_exptl_crystal_F_000 4960
_exptl_crystal_size_max 0.25
_exptl_crystal_size_mid 0.22
_exptl_crystal_size_min 0.18
_refine_diff_density_max 2.746
_refine_diff_density_min -2.001
_refine_diff_density_rms 0.203
_refine_ls_extinction_method none
_refine_ls_goodness_of_fit_ref 1.240
_refine_ls_hydrogen_treatment constr
_refine_ls_matrix_type full
_refine_ls_number_parameters 416
_refine_ls_number_reflns 6901
_refine_ls_number_restraints 16
_refine_ls_restrained_S_all 1.239
_refine_ls_R_factor_all 0.1168
_refine_ls_R_factor_gt 0.0788
_refine_ls_shift/su_max 0.000
_refine_ls_shift/su_mean 0.000
_refine_ls_structure_factor_coef Fsqd
_refine_ls_weighting_details 'calc w=1/[\s^2^(Fo^2^)+(0.1200P)^2^+0.0000P] where P=(Fo^2^+2Fc^2^)/3'
_refine_ls_weighting_scheme calc
_refine_ls_wR_factor_gt 0.2193
_refine_ls_wR_factor_ref 0.2416
_reflns_number_gt 4526
_reflns_number_total 6901
_reflns_threshold_expression >2sigma(I)
_cod_data_source_file ic062338lsi20061207_034253.cif
_cod_data_source_block DQ16
_cod_depositor_comments
;
The following automatic conversions were performed:
'_symmetry_cell_setting' value 'Monoclinic' changed to 'monoclinic'
according to '/home/saulius/struct/CIF-dictionaries/cif_core.dic'
dictionary named 'cif_core.dic' version 2.4.1 from 2010-06-29.

Automatic conversion script
Id: cif_fix_enum 1527 2010-12-29 10:47:43Z saulius 
;
_cod_database_code 4307841

loop_
_symmetry_equiv_pos_as_xyz
'x, y, z'
'-x, y, -z+1/2'
'x+1/2, y+1/2, z'
'-x+1/2, y+1/2, -z+1/2'
'-x, -y, -z'
'x, -y, z-1/2'
'-x+1/2, -y+1/2, -z'
'x+1/2, -y+1/2, z-1/2'

loop_
_atom_site_label
_atom_site_type_symbol
_atom_site_fract_x
_atom_site_fract_y
_atom_site_fract_z
_atom_site_U_iso_or_equiv
_atom_site_adp_type
_atom_site_occupancy
_atom_site_symmetry_multiplicity
_atom_site_calc_flag
_atom_site_refinement_flags
_atom_site_disorder_assembly
_atom_site_disorder_group
Zn1 Zn 0.5000 0.02509(11) 0.2500 0.0486(5) Uani 1 2 d S . .
Zn2 Zn 0.5000 0.42664(11) 0.2500 0.0475(5) Uani 1 2 d S . .
Zn3 Zn 0.43503(15) 0.81842(15) 0.45087(9) 0.0967(8) Uani 1 1 d . . .
V1 V 0.53113(13) 0.23549(12) 0.10393(8) 0.0441(5) Uani 1 1 d . . .
V2 V 0.35262(13) 0.22587(11) 0.11637(8) 0.0401(5) Uani 1 1 d . . .
V3 V 0.25793(12) 0.21692(10) 0.20395(8) 0.0393(5) Uani 1 1 d . . .
V4 V 0.31198(13) 0.22473(11) 0.32019(8) 0.0411(5) Uani 1 1 d . . .
V5 V 0.52032(13) 0.08987(11) 0.14344(8) 0.0413(5) Uani 1 1 d . . .
V6 V 0.32252(13) 0.35910(11) 0.21699(8) 0.0427(5) Uani 1 1 d . . .
As1 As 0.32768(8) 0.05822(7) 0.15662(5) 0.0447(4) Uani 1 1 d . . .
As2 As 0.30353(8) 0.05955(7) 0.27696(5) 0.0438(4) Uani 1 1 d . . .
As3 As 0.37535(9) 0.39387(7) 0.34106(5) 0.0501(4) Uani 1 1 d . . .
As4 As 0.42469(9) 0.39438(7) 0.12130(5) 0.0496(4) Uani 1 1 d . . .
O1 O 0.2940(6) 0.2252(5) 0.0606(4) 0.061(3) Uani 1 1 d . . .
O2 O 0.2470(6) 0.4133(5) 0.2024(4) 0.058(2) Uani 1 1 d . . .
O3 O 0.5225(6) 0.0317(5) 0.0974(4) 0.065(3) Uani 1 1 d . . .
O4 O 0.2935(5) 0.1526(4) 0.2640(3) 0.045(2) Uani 1 1 d . . .
O5 O 0.1601(5) 0.2160(5) 0.1863(4) 0.055(2) Uani 1 1 d . . .
O6 O 0.2897(5) 0.0285(4) 0.2117(3) 0.049(2) Uani 1 1 d . . .
O7 O 0.4118(5) 0.0526(4) 0.2920(3) 0.044(2) Uani 1 1 d . . .
O8 O 0.2343(6) 0.2215(5) 0.3473(4) 0.059(2) Uani 1 1 d . . .
O9 O 0.4470(5) 0.1665(4) 0.1134(3) 0.044(2) Uani 1 1 d . . .
O10 O 0.2865(5) 0.2851(4) 0.2595(3) 0.0392(18) Uani 1 1 d . . .
O11 O 0.4003(6) 0.3951(4) 0.2791(3) 0.051(2) Uani 1 1 d . . .
O12 O 0.4187(5) 0.3955(5) 0.1869(3) 0.051(2) Uani 1 1 d . . .
O13 O 0.4380(5) 0.3005(5) 0.1118(3) 0.048(2) Uani 1 1 d . . .
O14 O 0.3879(5) 0.2989(4) 0.3541(3) 0.045(2) Uani 1 1 d . . .
O15 O 0.3056(5) 0.2865(4) 0.1639(3) 0.0383(18) Uani 1 1 d . . .
O16 O 0.4338(5) 0.0583(4) 0.1812(3) 0.047(2) Uani 1 1 d . . .
O17 O 0.6024(5) 0.1654(4) 0.1422(3) 0.045(2) Uani 1 1 d . . .
O18 O 0.3096(5) 0.1521(4) 0.1600(3) 0.0420(19) Uani 1 1 d . . .
O19 O 0.5422(7) 0.2364(6) 0.0447(4) 0.069(3) Uani 1 1 d . . .
O20 O 0.4700(7) 0.4223(5) 0.3749(4) 0.066(3) Uani 1 1 d . . .
OW1 O 0.5000 0.221(2) 0.2500 0.206(15) Uani 1 2 d S . .
N1 N 0.5000 -0.0822(8) 0.2500 0.056(4) Uani 1 2 d S . .
N2 N 0.5000 0.5313(8) 0.2500 0.049(4) Uani 1 2 d S . .
C1 C 0.5649(10) 0.5712(10) 0.2744(8) 0.084(5) Uani 1 1 d . . .
H1 H 0.6106 0.5464 0.2917 0.084 Uiso 1 1 calc R . .
C2 C 0.5685(9) 0.6468(7) 0.2755(7) 0.063(4) Uani 1 1 d . . .
H2 H 0.6150 0.6707 0.2927 0.063 Uiso 1 1 calc R . .
C3 C 0.5000 0.6845(10) 0.2500 0.055(5) Uani 1 2 d S . .
C4 C 0.5000 0.7652(9) 0.2500 0.041(4) Uani 1 2 d S . .
C5 C 0.5739(10) 0.8056(8) 0.2580(6) 0.066(4) Uani 1 1 d . . .
H5 H 0.6250 0.7826 0.2648 0.066 Uiso 1 1 calc R . .
C6 C 0.5697(9) -0.1226(7) 0.2559(6) 0.064(4) Uani 1 1 d . . .
H6 H 0.6196 -0.0980 0.2587 0.064 Uiso 1 1 calc R . .
N3 N 0.3922(9) 0.8874(7) 0.5038(6) 0.084(4) Uiso 1 1 d D B .
H3A H 0.3547 0.8646 0.5191 0.084 Uiso 1 1 calc R A 1
H3B H 0.4345 0.9011 0.5283 0.084 Uiso 1 1 calc R A 1
N4 N 0.3548(13) 0.8759(12) 0.4008(9) 0.144(8) Uiso 1 1 d D B .
H4A H 0.3834 0.9001 0.3800 0.144 Uiso 1 1 calc R . .
H4B H 0.3208 0.8453 0.3809 0.144 Uiso 1 1 calc R . .
C11 C 0.3030(15) 0.9287(13) 0.4242(9) 0.130(9) Uiso 1 1 d D . .
C12 C 0.3535(17) 0.9517(12) 0.4748(9) 0.109(12) Uiso 0.60 1 d PD B 1
H12 H 0.3935 0.9895 0.4711 0.109 Uiso 0.60 1 calc PR B 1
C13 C 0.2822(19) 0.978(2) 0.4980(13) 0.132(12) Uiso 0.70 1 d PD B 1
H13A H 0.3021 0.9950 0.5323 0.132 Uiso 0.70 1 calc PR B 1
H13B H 0.2440 0.9392 0.4993 0.132 Uiso 0.70 1 calc PR B 1
H13C H 0.2548 1.0162 0.4774 0.132 Uiso 0.70 1 calc PR B 1
C12A C 0.3053(14) 0.905(4) 0.4786(14) 0.14(2) Uiso 0.40 1 d PD B 2
H12A H 0.2705 0.8629 0.4790 0.139 Uiso 0.40 1 calc PR B 2
H12B H 0.2836 0.9428 0.4978 0.139 Uiso 0.40 1 calc PR B 2
C13A C 0.255(5) 0.996(3) 0.407(3) 0.14(3) Uiso 0.30 1 d PD B 2
H13D H 0.2579 1.0056 0.3718 0.136 Uiso 0.30 1 calc PR B 2
H13E H 0.2779 1.0354 0.4283 0.136 Uiso 0.30 1 calc PR B 2
H13F H 0.1982 0.9892 0.4107 0.136 Uiso 0.30 1 calc PR B 2
N5 N 0.4872(11) 0.7451(9) 0.4057(7) 0.117(6) Uiso 1 1 d D C .
N6 N 0.5472(10) 0.8708(9) 0.4521(6) 0.016(4) Uiso 0.404(14) 1 d PD C 1
H6A H 0.5389 0.9183 0.4475 0.016 Uiso 0.404(14) 1 calc PR C 1
H6B H 0.5807 0.8637 0.4826 0.016 Uiso 0.404(14) 1 calc PR C 1
C14 C 0.5839(19) 0.8406(17) 0.4101(13) 0.067(11) Uiso 0.404(14) 1 d PD C 1
H14 H 0.5552 0.8665 0.3798 0.067 Uiso 0.404(14) 1 calc PR C 1
C15 C 0.570(2) 0.7735(18) 0.3972(17) 0.080(13) Uiso 0.404(14) 1 d PD C 1
H15A H 0.6137 0.7445 0.4170 0.080 Uiso 0.404(14) 1 calc PR C 1
H15B H 0.5741 0.7680 0.3611 0.080 Uiso 0.404(14) 1 calc PR C 1
C16 C 0.6702(19) 0.8618(19) 0.4123(14) 0.063(10) Uiso 0.404(14) 1 d PD C 1
H16A H 0.6742 0.9132 0.4126 0.063 Uiso 0.404(14) 1 calc PR C 1
H16B H 0.6900 0.8432 0.3827 0.063 Uiso 0.404(14) 1 calc PR C 1
H16C H 0.7031 0.8429 0.4431 0.063 Uiso 0.404(14) 1 calc PR C 1
N6A N 0.3880(10) 0.7183(8) 0.4739(6) 0.040(4) Uiso 0.596(14) 1 d PD C 2
H6A1 H 0.4085 0.7097 0.5073 0.040 Uiso 0.596(14) 1 calc PR C 2
H6A2 H 0.3325 0.7204 0.4702 0.040 Uiso 0.596(14) 1 calc PR C 2
C14A C 0.4120(15) 0.6605(13) 0.4421(10) 0.065(7) Uiso 0.596(14) 1 d PD C 2
H14A H 0.3704 0.6588 0.4105 0.065 Uiso 0.596(14) 1 calc PR C 2
C15A C 0.4855(15) 0.6694(13) 0.4278(10) 0.067(7) Uiso 0.596(14) 1 d PD C 2
H15C H 0.4930 0.6340 0.4019 0.067 Uiso 0.596(14) 1 calc PR C 2
H15D H 0.5296 0.6636 0.4572 0.067 Uiso 0.596(14) 1 calc PR C 2
C16A C 0.415(3) 0.5886(18) 0.4650(18) 0.146(17) Uiso 0.596(14) 1 d PD C 2
H16D H 0.3624 0.5768 0.4734 0.146 Uiso 0.596(14) 1 calc PR C 2
H16E H 0.4565 0.5878 0.4958 0.146 Uiso 0.596(14) 1 calc PR C 2
H16F H 0.4294 0.5542 0.4408 0.146 Uiso 0.596(14) 1 calc PR C 2

loop_
_atom_site_aniso_label
_atom_site_aniso_U_11
_atom_site_aniso_U_22
_atom_site_aniso_U_33
_atom_site_aniso_U_23
_atom_site_aniso_U_13
_atom_site_aniso_U_12
Zn1 0.0518(13) 0.0307(11) 0.0610(14) 0.000 0.0038(10) 0.000
Zn2 0.0513(13) 0.0301(10) 0.0599(13) 0.000 0.0066(10) 0.000
Zn3 0.0953(17) 0.116(2) 0.0816(15) -0.0145(13) 0.0230(12) -0.0273(14)
V1 0.0469(13) 0.0489(13) 0.0371(11) 0.0033(9) 0.0097(9) 0.0088(10)
V2 0.0393(12) 0.0398(11) 0.0390(11) -0.0034(9) 0.0006(9) 0.0066(9)
V3 0.0340(11) 0.0343(11) 0.0481(12) -0.0016(9) 0.0029(9) 0.0027(8)
V4 0.0369(11) 0.0398(12) 0.0484(12) -0.0027(9) 0.0123(9) -0.0027(9)
V5 0.0421(12) 0.0352(11) 0.0459(12) -0.0066(9) 0.0061(9) 0.0073(9)
V6 0.0448(13) 0.0323(11) 0.0501(13) 0.0002(9) 0.0059(10) 0.0032(9)
As1 0.0423(8) 0.0322(7) 0.0558(8) -0.0116(6) -0.0015(6) -0.0008(5)
As2 0.0391(7) 0.0313(7) 0.0606(8) 0.0024(6) 0.0076(6) -0.0066(5)
As3 0.0555(9) 0.0412(7) 0.0563(8) -0.0112(6) 0.0174(7) 0.0010(6)
As4 0.0543(8) 0.0430(8) 0.0503(8) 0.0095(6) 0.0058(6) 0.0084(6)
O1 0.058(6) 0.066(7) 0.051(5) -0.001(5) -0.010(4) 0.010(5)
O2 0.074(7) 0.040(5) 0.059(6) 0.002(4) 0.010(5) 0.020(5)
O3 0.073(7) 0.050(6) 0.076(7) -0.020(5) 0.021(5) 0.003(5)
O4 0.046(5) 0.036(5) 0.053(5) 0.000(4) 0.009(4) 0.004(4)
O5 0.024(4) 0.061(6) 0.080(7) -0.010(5) 0.005(4) 0.009(4)
O6 0.044(5) 0.040(5) 0.064(6) -0.014(4) 0.007(4) -0.008(4)
O7 0.038(5) 0.040(5) 0.053(5) -0.007(4) 0.006(4) -0.002(4)
O8 0.050(6) 0.064(6) 0.068(6) -0.001(5) 0.027(5) -0.004(5)
O9 0.039(5) 0.040(5) 0.051(5) -0.003(4) 0.003(4) 0.005(4)
O10 0.040(5) 0.032(4) 0.047(5) 0.001(4) 0.011(4) -0.001(3)
O11 0.059(6) 0.043(5) 0.052(5) -0.008(4) 0.012(4) -0.007(4)
O12 0.049(5) 0.045(5) 0.059(6) -0.002(4) 0.010(4) -0.003(4)
O13 0.057(5) 0.040(5) 0.047(5) 0.000(4) 0.009(4) -0.002(4)
O14 0.049(5) 0.042(5) 0.045(5) -0.006(4) 0.009(4) -0.010(4)
O15 0.038(4) 0.030(4) 0.046(5) -0.007(4) 0.004(3) 0.007(3)
O16 0.035(5) 0.041(5) 0.061(5) 0.005(4) 0.000(4) 0.006(4)
O17 0.053(5) 0.043(5) 0.041(5) 0.004(4) 0.010(4) 0.014(4)
O18 0.041(5) 0.040(5) 0.042(5) -0.006(4) 0.001(4) 0.007(4)
O19 0.076(7) 0.088(8) 0.047(5) 0.004(5) 0.022(5) 0.006(6)
O20 0.090(8) 0.052(6) 0.060(6) 0.002(5) 0.028(5) 0.029(5)
OW1 0.21(3) 0.23(4) 0.19(3) 0.000 0.07(3) 0.000
N1 0.045(9) 0.033(8) 0.086(12) 0.000 0.002(8) 0.000
N2 0.040(9) 0.049(9) 0.060(10) 0.000 0.009(7) 0.000
C1 0.055(10) 0.079(12) 0.109(14) 0.006(11) -0.013(9) -0.018(9)
C2 0.047(8) 0.038(8) 0.101(12) -0.005(8) 0.005(8) -0.001(6)
C3 0.037(10) 0.044(11) 0.088(15) 0.000 0.020(10) 0.000
C4 0.019(8) 0.049(10) 0.056(11) 0.000 0.007(7) 0.000
C5 0.063(10) 0.039(8) 0.099(13) -0.014(7) 0.022(8) 0.002(7)
C6 0.055(9) 0.037(8) 0.111(13) -0.015(8) 0.042(9) -0.006(6)

loop_
_atom_type_symbol
_atom_type_description
_atom_type_scat_dispersion_real
_atom_type_scat_dispersion_imag
_atom_type_scat_source
C C 0.0033 0.0016 'International Tables Vol C Tables 4.2.6.8 and 6.1.1.4'
H H 0.0000 0.0000 'International Tables Vol C Tables 4.2.6.8 and 6.1.1.4'
N N 0.0061 0.0033 'International Tables Vol C Tables 4.2.6.8 and 6.1.1.4'
O O 0.0106 0.0060 'International Tables Vol C Tables 4.2.6.8 and 6.1.1.4'
V V 0.3005 0.5294 'International Tables Vol C Tables 4.2.6.8 and 6.1.1.4'
Zn Zn 0.2839 1.4301 'International Tables Vol C Tables 4.2.6.8 and 6.1.1.4'
As As 0.0499 2.0058 'International Tables Vol C Tables 4.2.6.8 and 6.1.1.4'

loop_
_geom_angle_atom_site_label_1
_geom_angle_atom_site_label_2
_geom_angle_atom_site_label_3
_geom_angle
_geom_angle_site_symmetry_1
_geom_angle_site_symmetry_3
_geom_angle_publ_flag
N1 Zn1 O7 104.6(2) . 2_655 ?
N1 Zn1 O7 104.6(2) . . ?
O7 Zn1 O7 150.8(5) 2_655 . ?
N1 Zn1 O16 107.7(2) . . ?
O7 Zn1 O16 76.1(3) 2_655 . ?
O7 Zn1 O16 95.0(3) . . ?
N1 Zn1 O16 107.7(2) . 2_655 ?
O7 Zn1 O16 95.0(3) 2_655 2_655 ?
O7 Zn1 O16 76.1(3) . 2_655 ?
O16 Zn1 O16 144.7(5) . 2_655 ?
N1 Zn1 V5 112.70(5) . . ?
O7 Zn1 V5 38.5(2) 2_655 . ?
O7 Zn1 V5 126.1(2) . . ?
O16 Zn1 V5 37.7(2) . . ?
O16 Zn1 V5 123.8(2) 2_655 . ?
N1 Zn1 V5 112.70(5) . 2_655 ?
O7 Zn1 V5 126.1(2) 2_655 2_655 ?
O7 Zn1 V5 38.5(2) . 2_655 ?
O16 Zn1 V5 123.8(2) . 2_655 ?
O16 Zn1 V5 37.7(2) 2_655 2_655 ?
V5 Zn1 V5 134.60(10) . 2_655 ?
N2 Zn2 O11 107.0(2) . 2_655 ?
N2 Zn2 O11 107.0(2) . . ?
O11 Zn2 O11 146.0(5) 2_655 . ?
N2 Zn2 O12 106.6(2) . . ?
O11 Zn2 O12 93.8(4) 2_655 . ?
O11 Zn2 O12 76.5(4) . . ?
N2 Zn2 O12 106.6(2) . 2_655 ?
O11 Zn2 O12 76.5(4) 2_655 2_655 ?
O11 Zn2 O12 93.8(4) . 2_655 ?
O12 Zn2 O12 146.8(5) . 2_655 ?
N4 Zn3 N6 103.7(8) . . ?
N4 Zn3 N5 105.2(8) . . ?
N6 Zn3 N5 82.3(6) . . ?
N4 Zn3 N3 81.5(7) . . ?
N6 Zn3 N3 95.8(6) . . ?
N5 Zn3 N3 173.3(7) . . ?
N4 Zn3 N6A 115.0(8) . . ?
N6 Zn3 N6A 139.9(7) . . ?
N5 Zn3 N6A 78.3(5) . . ?
N3 Zn3 N6A 99.5(6) . . ?
O19 V1 O17 110.9(5) . . ?
O19 V1 O9 109.8(5) . . ?
O17 V1 O9 82.2(4) . . ?
O19 V1 O14 111.1(5) . 2_655 ?
O17 V1 O14 79.8(4) . 2_655 ?
O9 V1 O14 138.9(4) . 2_655 ?
O19 V1 O13 108.4(5) . . ?
O17 V1 O13 140.3(4) . . ?
O9 V1 O13 79.1(4) . . ?
O14 V1 O13 91.9(3) 2_655 . ?
O19 V1 V5 112.4(4) . . ?
O17 V1 V5 41.4(3) . . ?
O9 V1 V5 41.2(2) . . ?
O14 V1 V5 115.7(2) 2_655 . ?
O13 V1 V5 115.6(3) . . ?
O19 V1 V4 115.0(4) . 2_655 ?
O17 V1 V4 39.2(3) . 2_655 ?
O9 V1 V4 114.9(3) . 2_655 ?
O14 V1 V4 40.8(2) 2_655 2_655 ?
O13 V1 V4 124.1(3) . 2_655 ?
V5 V1 V4 78.34(8) . 2_655 ?
O19 V1 V2 112.6(4) . . ?
O17 V1 V2 114.8(3) . . ?
O9 V1 V2 38.4(2) . . ?
O14 V1 V2 123.3(3) 2_655 . ?
O13 V1 V2 40.9(2) . . ?
V5 V1 V2 77.59(8) . . ?
V4 V1 V2 131.85(9) 2_655 . ?
O1 V2 O9 108.5(4) . . ?
O1 V2 O15 110.5(4) . . ?
O9 V2 O15 140.9(3) . . ?
O1 V2 O13 105.4(5) . . ?
O9 V2 O13 79.5(4) . . ?
O15 V2 O13 89.8(3) . . ?
O1 V2 O18 107.7(4) . . ?
O9 V2 O18 89.8(3) . . ?
O15 V2 O18 78.9(3) . . ?
O13 V2 O18 146.9(3) . . ?
O1 V2 V3 113.2(4) . . ?
O9 V2 V3 122.0(3) . . ?
O15 V2 V3 38.7(2) . . ?
O13 V2 V3 123.3(3) . . ?
O18 V2 V3 40.3(2) . . ?
O1 V2 V1 109.8(4) . . ?
O9 V2 V1 38.8(3) . . ?
O15 V2 V1 122.7(2) . . ?
O13 V2 V1 40.9(3) . . ?
O18 V2 V1 123.6(2) . . ?
V3 V2 V1 137.01(9) . . ?
O5 V3 O15 109.5(4) . . ?
O5 V3 O10 109.1(4) . . ?
O15 V3 O10 84.5(3) . . ?
O5 V3 O18 109.8(4) . . ?
O15 V3 O18 80.3(3) . . ?
O10 V3 O18 141.0(3) . . ?
O5 V3 O4 111.5(4) . . ?
O15 V3 O4 138.8(3) . . ?
O10 V3 O4 78.2(3) . . ?
O18 V3 O4 90.1(3) . . ?
O5 V3 V6 112.3(4) . . ?
O15 V3 V6 42.4(2) . . ?
O10 V3 V6 42.4(2) . . ?
O18 V3 V6 116.8(3) . . ?
O4 V3 V6 114.4(3) . . ?
O5 V3 V2 114.0(4) . . ?
O15 V3 V2 39.3(2) . . ?
O10 V3 V2 117.1(2) . . ?
O18 V3 V2 41.1(3) . . ?
O4 V3 V2 121.7(2) . . ?
V6 V3 V2 79.01(8) . . ?
O5 V3 V4 113.4(4) . . ?
O15 V3 V4 116.5(2) . . ?
O10 V3 V4 38.4(2) . . ?
O18 V3 V4 122.9(2) . . ?
O4 V3 V4 40.0(2) . . ?
V6 V3 V4 78.30(8) . . ?
V2 V3 V4 132.22(9) . . ?
O8 V4 O17 108.8(5) . 2_655 ?
O8 V4 O10 108.9(4) . . ?
O17 V4 O10 142.3(3) 2_655 . ?
O8 V4 O14 108.7(4) . . ?
O17 V4 O14 79.7(4) 2_655 . ?
O10 V4 O14 89.7(3) . . ?
O8 V4 O4 106.4(4) . . ?
O17 V4 O4 89.9(3) 2_655 . ?
O10 V4 O4 78.2(3) . . ?
O14 V4 O4 144.8(4) . . ?
O8 V4 V1 111.9(4) . 2_655 ?
O17 V4 V1 39.0(2) 2_655 2_655 ?
O10 V4 V1 123.4(2) . 2_655 ?
O14 V4 V1 40.8(3) . 2_655 ?
O4 V4 V1 123.2(3) . 2_655 ?
O8 V4 V3 109.9(4) . . ?
O17 V4 V3 123.4(3) 2_655 . ?
O10 V4 V3 38.2(2) . . ?
O14 V4 V3 122.8(3) . . ?
O4 V4 V3 40.2(2) . . ?
V1 V4 V3 138.19(9) 2_655 . ?
O3 V5 O9 106.1(5) . . ?
O3 V5 O17 111.1(4) . . ?
O9 V5 O17 81.0(3) . . ?
O3 V5 O16 106.9(4) . . ?
O9 V5 O16 88.5(3) . . ?
O17 V5 O16 142.0(4) . . ?
O3 V5 O7 108.8(4) . 2_655 ?
O9 V5 O7 144.9(4) . 2_655 ?
O17 V5 O7 88.9(3) . 2_655 ?
O16 V5 O7 79.0(3) . 2_655 ?
O3 V5 V1 109.9(4) . . ?
O9 V5 V1 41.0(2) . . ?
O17 V5 V1 40.5(2) . . ?
O16 V5 V1 123.6(2) . . ?
O7 V5 V1 124.7(3) 2_655 . ?
O3 V5 Zn1 115.5(4) . . ?
O9 V5 Zn1 119.5(3) . . ?
O17 V5 Zn1 118.4(3) . . ?
O16 V5 Zn1 39.5(2) . . ?
O7 V5 Zn1 39.6(2) 2_655 . ?
V1 V5 Zn1 134.49(9) . . ?
O2 V6 O15 105.2(4) . . ?
O2 V6 O10 106.7(4) . . ?
O15 V6 O10 84.2(3) . . ?
O2 V6 O12 108.9(5) . . ?
O15 V6 O12 88.5(4) . . ?
O10 V6 O12 144.4(4) . . ?
O2 V6 O11 110.0(4) . . ?
O15 V6 O11 144.6(4) . . ?
O10 V6 O11 88.9(4) . . ?
O12 V6 O11 77.1(4) . . ?
O2 V6 V3 107.6(4) . . ?
O15 V6 V3 42.1(2) . . ?
O10 V6 V3 42.4(2) . . ?
O12 V6 V3 124.7(3) . . ?
O11 V6 V3 125.4(3) . . ?
O16 As1 O6 99.7(4) . . ?
O16 As1 O18 98.3(4) . . ?
O6 As1 O18 100.5(4) . . ?
O7 As2 O4 99.9(4) . . ?
O7 As2 O6 98.4(4) . . ?
O4 As2 O6 98.1(4) . . ?
O20 As3 O11 98.1(4) . . ?
O20 As3 O14 98.0(4) . . ?
O11 As3 O14 98.8(4) . . ?
O12 As4 O13 100.3(4) . . ?
O12 As4 O20 99.4(4) . 2_655 ?
O13 As4 O20 98.7(4) . 2_655 ?
As2 O4 V4 121.6(4) . . ?
As2 O4 V3 138.4(5) . . ?
V4 O4 V3 99.8(4) . . ?
As1 O6 As2 133.1(5) . . ?
As2 O7 V5 124.1(4) . 2_655 ?
As2 O7 Zn1 133.1(4) . . ?
V5 O7 Zn1 102.0(4) 2_655 . ?
V2 O9 V1 102.8(4) . . ?
V2 O9 V5 148.8(5) . . ?
V1 O9 V5 97.8(4) . . ?
V3 O10 V6 95.1(4) . . ?
V3 O10 V4 103.4(4) . . ?
V6 O10 V4 147.9(4) . . ?
As3 O11 V6 122.5(5) . . ?
As3 O11 Zn2 134.2(5) . . ?
V6 O11 Zn2 103.3(4) . . ?
As4 O12 V6 124.9(5) . . ?
As4 O12 Zn2 132.2(5) . . ?
V6 O12 Zn2 102.9(4) . . ?
As4 O13 V1 136.5(5) . . ?
As4 O13 V2 124.8(5) . . ?
V1 O13 V2 98.2(4) . . ?
As3 O14 V4 124.0(5) . . ?
As3 O14 V1 137.5(5) . 2_655 ?
V4 O14 V1 98.4(4) . 2_655 ?
V3 O15 V6 95.5(4) . . ?
V3 O15 V2 102.0(3) . . ?
V6 O15 V2 148.3(4) . . ?
As1 O16 V5 125.1(5) . . ?
As1 O16 Zn1 132.1(5) . . ?
V5 O16 Zn1 102.8(4) . . ?
V1 O17 V4 101.8(4) . 2_655 ?
V1 O17 V5 98.1(4) . . ?
V4 O17 V5 148.2(5) 2_655 . ?
As1 O18 V3 136.6(5) . . ?
As1 O18 V2 124.7(4) . . ?
V3 O18 V2 98.6(4) . . ?
As3 O20 As4 135.2(6) . 2_655 ?
C6 N1 C6 112.6(16) 2_655 . ?
C6 N1 Zn1 123.7(8) 2_655 . ?
C6 N1 Zn1 123.7(8) . . ?
C1 N2 C1 114(2) . 2_655 ?
C1 N2 Zn2 123.0(10) . . ?
C1 N2 Zn2 123.0(10) 2_655 . ?
N2 C1 C2 125.6(16) . . ?
N2 C1 H1 117.2 . . ?
C2 C1 H1 117.2 . . ?
C3 C2 C1 117.7(14) . . ?
C3 C2 H2 121.2 . . ?
C1 C2 H2 121.2 . . ?
C2 C3 C2 119.5(18) 2_655 . ?
C2 C3 C4 120.2(9) 2_655 . ?
C2 C3 C4 120.2(9) . . ?
C5 C4 C5 115.7(17) . 2_655 ?
C5 C4 C3 122.2(9) . . ?
C5 C4 C3 122.2(9) 2_655 . ?
C6 C5 C4 119.2(15) 1_565 . ?
C6 C5 H5 120.4 1_565 . ?
C4 C5 H5 120.4 . . ?
C5 C6 N1 126.5(14) 1_545 . ?
C5 C6 H6 116.7 1_545 . ?
N1 C6 H6 116.7 . . ?
C12 N3 C12A 47(3) . . ?
C12 N3 Zn3 108.1(13) . . ?
C12A N3 Zn3 104(3) . . ?
C12 N3 H3A 110.1 . . ?
C12A N3 H3A 68.2 . . ?
Zn3 N3 H3A 110.1 . . ?
C12 N3 H3B 110.1 . . ?
C12A N3 H3B 144.2 . . ?
Zn3 N3 H3B 110.1 . . ?
H3A N3 H3B 108.4 . . ?
C11 N4 Zn3 115.7(16) . . ?
C11 N4 H4A 108.4 . . ?
Zn3 N4 H4A 108.4 . . ?
C11 N4 H4B 108.4 . . ?
Zn3 N4 H4B 108.4 . . ?
H4A N4 H4B 107.4 . . ?
C12A C11 N4 106(3) . . ?
C12A C11 C12 47(3) . . ?
N4 C11 C12 107(2) . . ?
C12A C11 C13A 117(4) . . ?
N4 C11 C13A 137(4) . . ?
C12 C11 C13A 102(4) . . ?
C13 C12 N3 110(2) . . ?
C13 C12 C11 96(2) . . ?
N3 C12 C11 110.0(19) . . ?
C13 C12 H12 113.1 . . ?
N3 C12 H12 113.1 . . ?
C11 C12 H12 113.1 . . ?
C12 C13 H13A 109.5 . . ?
C12 C13 H13B 109.5 . . ?
H13A C13 H13B 109.5 . . ?
C12 C13 H13C 109.5 . . ?
H13A C13 H13C 109.5 . . ?
H13B C13 H13C 109.5 . . ?
C11 C12A N3 111(2) . . ?
C11 C12A H12A 109.5 . . ?
N3 C12A H12A 109.5 . . ?
C11 C12A H12B 109.5 . . ?
N3 C12A H12B 109.5 . . ?
H12A C12A H12B 108.1 . . ?
C11 C13A H13D 109.5 . . ?
C11 C13A H13E 109.5 . . ?
H13D C13A H13E 109.5 . . ?
C11 C13A H13F 109.5 . . ?
H13D C13A H13F 109.5 . . ?
H13E C13A H13F 109.5 . . ?
C15 N5 C15A 117(2) . . ?
C15 N5 Zn3 109.0(14) . . ?
C15A N5 Zn3 110.4(13) . . ?
C14 N6 Zn3 106.8(14) . . ?
C14 N6 H6A 110.4 . . ?
Zn3 N6 H6A 110.4 . . ?
C14 N6 H6B 110.4 . . ?
Zn3 N6 H6B 110.4 . . ?
H6A N6 H6B 108.6 . . ?
C15 C14 C16 113(3) . . ?
C15 C14 N6 119(3) . . ?
C16 C14 N6 113(2) . . ?
C15 C14 H14 103.0 . . ?
C16 C14 H14 103.0 . . ?
N6 C14 H14 103.0 . . ?
C14 C15 N5 114(3) . . ?
C14 C15 H15A 108.7 . . ?
N5 C15 H15A 108.7 . . ?
C14 C15 H15B 108.7 . . ?
N5 C15 H15B 108.7 . . ?
H15A C15 H15B 107.6 . . ?
C14 C16 H16A 109.5 . . ?
C14 C16 H16B 109.5 . . ?
H16A C16 H16B 109.5 . . ?
C14 C16 H16C 109.5 . . ?
H16A C16 H16C 109.5 . . ?
H16B C16 H16C 109.5 . . ?
C14A N6A Zn3 109.4(12) . . ?
C14A N6A H6A1 109.8 . . ?
Zn3 N6A H6A1 109.8 . . ?
C14A N6A H6A2 109.8 . . ?
Zn3 N6A H6A2 109.8 . . ?
H6A1 N6A H6A2 108.2 . . ?
C15A C14A N6A 115(2) . . ?
C15A C14A C16A 105(2) . . ?
N6A C14A C16A 116(2) . . ?
C15A C14A H14A 107.0 . . ?
N6A C14A H14A 107.0 . . ?
C16A C14A H14A 107.0 . . ?
C14A C15A N5 107(2) . . ?
C14A C15A H15C 110.2 . . ?
N5 C15A H15C 110.2 . . ?
C14A C15A H15D 110.2 . . ?
N5 C15A H15D 110.2 . . ?
H15C C15A H15D 108.5 . . ?
C14A C16A H16D 109.5 . . ?
C14A C16A H16E 109.5 . . ?
H16D C16A H16E 109.5 . . ?
C14A C16A H16F 109.5 . . ?
H16D C16A H16F 109.5 . . ?
H16E C16A H16F 109.5 . . ?

loop_
_geom_bond_atom_site_label_1
_geom_bond_atom_site_label_2
_geom_bond_distance
_geom_bond_site_symmetry_2
_geom_bond_publ_flag
Zn1 N1 1.998(15) . ?
Zn1 O7 2.035(8) 2_655 ?
Zn1 O7 2.035(8) . ?
Zn1 O16 2.039(8) . ?
Zn1 O16 2.039(8) 2_655 ?
Zn1 V5 3.126(2) . ?
Zn1 V5 3.126(2) 2_655 ?
Zn2 N2 1.949(15) . ?
Zn2 O11 2.013(9) 2_655 ?
Zn2 O11 2.013(9) . ?
Zn2 O12 2.026(9) . ?
Zn2 O12 2.026(9) 2_655 ?
Zn3 N4 2.00(2) . ?
Zn3 N6 2.079(17) . ?
Zn3 N5 2.09(2) . ?
Zn3 N3 2.105(14) . ?
Zn3 N6A 2.146(16) . ?
V1 O19 1.602(9) . ?
V1 O17 1.916(8) . ?
V1 O9 1.935(8) . ?
V1 O14 1.968(9) 2_655 ?
V1 O13 1.991(9) . ?
V1 V5 2.921(3) . ?
V1 V4 2.978(3) 2_655 ?
V1 V2 3.011(3) . ?
V2 O1 1.610(9) . ?
V2 O9 1.917(8) . ?
V2 O15 1.944(8) . ?
V2 O13 1.992(9) . ?
V2 O18 1.997(9) . ?
V2 V3 3.004(3) . ?
V3 O5 1.592(8) . ?
V3 O15 1.921(8) . ?
V3 O10 1.932(8) . ?
V3 O18 1.965(8) . ?
V3 O4 1.990(8) . ?
V3 V6 2.851(3) . ?
V3 V4 3.038(3) . ?
V4 O8 1.569(9) . ?
V4 O17 1.922(9) 2_655 ?
V4 O10 1.940(8) . ?
V4 O14 1.967(8) . ?
V4 O4 1.982(8) . ?
V4 V1 2.978(3) 2_655 ?
V5 O3 1.631(9) . ?
V5 O9 1.943(8) . ?
V5 O17 1.953(9) . ?
V5 O16 1.962(9) . ?
V5 O7 1.988(8) 2_655 ?
V6 O2 1.593(9) . ?
V6 O15 1.930(7) . ?
V6 O10 1.932(8) . ?
V6 O12 2.005(9) . ?
V6 O11 2.007(9) . ?
As1 O16 1.750(8) . ?
As1 O6 1.765(9) . ?
As1 O18 1.779(8) . ?
As2 O7 1.758(8) . ?
As2 O4 1.768(8) . ?
As2 O6 1.791(9) . ?
As3 O20 1.733(12) . ?
As3 O11 1.750(9) . ?
As3 O14 1.806(8) . ?
As4 O12 1.748(9) . ?
As4 O13 1.785(9) . ?
As4 O20 1.792(10) 2_655 ?
O7 V5 1.988(8) 2_655 ?
O14 V1 1.968(9) 2_655 ?
O17 V4 1.922(9) 2_655 ?
O20 As4 1.792(10) 2_655 ?
N1 C6 1.356(16) 2_655 ?
N1 C6 1.356(16) . ?
N2 C1 1.364(18) . ?
N2 C1 1.364(18) 2_655 ?
C1 C2 1.41(2) . ?
C1 H1 0.9300 . ?
C2 C3 1.396(17) . ?
C2 H2 0.9300 . ?
C3 C2 1.396(17) 2_655 ?
C3 C4 1.50(3) . ?
C4 C5 1.412(17) . ?
C4 C5 1.412(17) 2_655 ?
C5 C6 1.340(19) 1_565 ?
C5 H5 0.9300 . ?
C6 C5 1.340(19) 1_545 ?
C6 H6 0.9300 . ?
N3 C12 1.500(10) . ?
N3 C12A 1.500(10) . ?
N3 H3A 0.9000 . ?
N3 H3B 0.9000 . ?
N4 C11 1.501(10) . ?
N4 H4A 0.9000 . ?
N4 H4B 0.9000 . ?
C11 C12A 1.493(10) . ?
C11 C12 1.503(10) . ?
C11 C13A 1.505(10) . ?
C12 C13 1.494(10) . ?
C12 H12 0.9800 . ?
C13 H13A 0.9600 . ?
C13 H13B 0.9600 . ?
C13 H13C 0.9600 . ?
C12A H12A 0.9700 . ?
C12A H12B 0.9700 . ?
C13A H13D 0.9600 . ?
C13A H13E 0.9600 . ?
C13A H13F 0.9600 . ?
N5 C15 1.52(3) . ?
N5 C15A 1.53(2) . ?
N6 C14 1.46(3) . ?
N6 H6A 0.9000 . ?
N6 H6B 0.9000 . ?
C14 C15 1.30(3) . ?
C14 C16 1.46(4) . ?
C14 H14 0.9800 . ?
C15 H15A 0.9700 . ?
C15 H15B 0.9700 . ?
C16 H16A 0.9600 . ?
C16 H16B 0.9600 . ?
C16 H16C 0.9600 . ?
N6A C14A 1.46(2) . ?
N6A H6A1 0.9000 . ?
N6A H6A2 0.9000 . ?
C14A C15A 1.34(3) . ?
C14A C16A 1.47(4) . ?
C14A H14A 0.9800 . ?
C15A H15C 0.9700 . ?
C15A H15D 0.9700 . ?
C16A H16D 0.9600 . ?
C16A H16E 0.9600 . ?
C16A H16F 0.9600 . ?
